data_4128296
loop_
_publ_author_name
'Xing, Pengyao'
'Li, Yongxin'
'Xue, Shixin'
'Fiona Phua, Soo Zeng'
'Ding, Chendi'
'Chen, Hongzhong'
'Zhao, Yanli'

_publ_section_title
;
 Occurrence of Chiral Nanostructures Induced by Multiple Hydrogen Bonds.
;
_journal_issue 25
_journal_name_full 'Journal of the American Chemical Society'
_journal_page_first 9946
_journal_page_last 9954
_journal_paper_doi 10.1021/jacs.9b03502
_journal_volume 141
_journal_year 2019
_chemical_absolute_configuration unk
_chemical_formula_sum 'C23 H23 N O5'
_chemical_formula_weight 393.42
_space_group_crystal_system orthorhombic
_space_group_IT_number 19
_space_group_name_Hall 'P 2ac 2ab'
_space_group_name_H-M_alt 'P 21 21 21'
_symmetry_space_group_name_Hall 'P 2ac 2ab'
_symmetry_space_group_name_H-M 'P 21 21 21'
_atom_sites_solution_hydrogens mixed
_atom_sites_solution_primary dual
_cell_angle_alpha 90
_cell_angle_beta 90
_cell_angle_gamma 90
_cell_formula_units_Z 4
_cell_length_a 4.8537(9)
_cell_length_b 7.4768(15)
_cell_length_c 50.879(11)
_cell_measurement_reflns_used 787
_cell_measurement_temperature 100.(2)
_cell_measurement_theta_max 20.0575
_cell_measurement_theta_min 2.7535
_cell_volume 1846.4(6)
_computing_cell_refinement 'SAINT V8.38A (Bruker AXS Inc., 2017)'
_computing_data_collection 'APEX3 (Bruker AXS Inc., 2018)'
_computing_data_reduction 'SAINT V8.38A (Bruker AXS Inc., 2017)'
_computing_molecular_graphics 'XP (Bruker AXS Inc., 2018)'
_computing_publication_material 'APEX3 (Bruker AXS Inc., 2018)'
_computing_structure_refinement 'SHELXL-2017/1 (Sheldrick, 2017)'
_computing_structure_solution 'XT, VERSION 2014/5'
_diffrn_ambient_temperature 100.(2)
_diffrn_detector_area_resol_mean 7.4074
_diffrn_measured_fraction_theta_full 0.989
_diffrn_measured_fraction_theta_max 0.989
_diffrn_measurement_device_type 'Photon II CPADs detector'
_diffrn_measurement_method 'phi and omega scans'
_diffrn_radiation_monochromator 'Multilayer Mirror'
_diffrn_radiation_type MoK\a
_diffrn_radiation_wavelength 0.71073
_diffrn_reflns_av_R_equivalents 0.1160
_diffrn_reflns_av_unetI/netI 0.1810
_diffrn_reflns_limit_h_max 5
_diffrn_reflns_limit_h_min -4
_diffrn_reflns_limit_k_max 9
_diffrn_reflns_limit_k_min -8
_diffrn_reflns_limit_l_max 61
_diffrn_reflns_limit_l_min -51
_diffrn_reflns_number 6053
_diffrn_reflns_theta_full 25.36
_diffrn_reflns_theta_max 25.36
_diffrn_reflns_theta_min 2.98
_diffrn_source 'Incoatec microfocus source'
_diffrn_source_type 'Bruker D8 Quest'
_exptl_absorpt_coefficient_mu 0.100
_exptl_absorpt_correction_T_max 1.00
_exptl_absorpt_correction_T_min 0.75
_exptl_absorpt_correction_type multi-scan
_exptl_absorpt_process_details
;
SADABS-2016/2 - Bruker AXS area detector scaling and absorption correction
;
_exptl_crystal_colour colourless
_exptl_crystal_density_diffrn 1.415
_exptl_crystal_density_method 'not measured'
_exptl_crystal_description plate
_exptl_crystal_F_000 832
_exptl_crystal_size_max 0.240
_exptl_crystal_size_mid 0.200
_exptl_crystal_size_min 0.020
_refine_diff_density_max 0.331
_refine_diff_density_min -0.330
_refine_ls_abs_structure_details
;

Flack x determined using 406 quotients [(I+)-(I-)]/[(I+)+(I-)]
(Parsons, Flack and Wagner, Acta Cryst. B69 (2013) 249-259).
;
_refine_ls_abs_structure_Flack 3.2(10)
_refine_ls_extinction_coef 0.033(6)
_refine_ls_extinction_method 'SHELXL-2017/1 (Sheldrick 2017)'
_refine_ls_goodness_of_fit_ref 1.061
_refine_ls_hydrogen_treatment constr
_refine_ls_matrix_type full
_refine_ls_number_parameters 260
_refine_ls_number_reflns 3292
_refine_ls_number_restraints 225
_refine_ls_restrained_S_all 1.029
_refine_ls_R_factor_all 0.1775
_refine_ls_R_factor_gt 0.0947
_refine_ls_shift/su_max 0.000
_refine_ls_shift/su_mean 0.000
_refine_ls_structure_factor_coef Fsqd
_refine_ls_weighting_details 'w=1/[\s^2^(Fo^2^)+(0.0930P)^2^+1.0342P] where P=(Fo^2^+2Fc^2^)/3'
_refine_ls_weighting_scheme calc
_refine_ls_wR_factor_gt 0.2033
_refine_ls_wR_factor_ref 0.2466
_reflns_number_gt 1795
_reflns_number_total 3292
_reflns_threshold_expression 'I > 2\s(I)'
_cod_data_source_file ja9b03502_si_004.cif
_cod_data_source_block zhao289m
_cod_depositor_comments
;
The following automatic conversions were performed:

'_exptl_absorpt_correction_type' value 'Multi-Scan' changed to
'multi-scan' according to
/home/data/users/saulius/crontab/automatic-downloads/current/ACS/lib/dictionaries/cif_core.dic
dictionary named 'cif_core.dic' version 2.4.2 from 2011-04-26.

Automatic conversion script
Id: cif_fix_values 4973 2017-02-22 13:04:09Z antanas 
;
_cod_database_code 4128296

loop_
_space_group_symop_operation_xyz
'x, y, z'
'-x+1/2, -y, z+1/2'
'-x, y+1/2, -z+1/2'
'x+1/2, -y+1/2, -z'

loop_
_atom_site_type_symbol
_atom_site_label
_atom_site_fract_x
_atom_site_fract_y
_atom_site_fract_z
_atom_site_U_iso_or_equiv
_atom_site_adp_type
_atom_site_calc_flag
_atom_site_refinement_flags_adp
_atom_site_refinement_flags_posn
_atom_site_occupancy
C C1 1.1203(19) 0.3122(12) 0.65455(18) 0.023(2) Uani d . . 1
H H1A 1.203063 0.379384 0.639754 0.028 Uiso calc U R 1
H H1B 1.271236 0.24965 0.663867 0.028 Uiso calc U R 1
C C2 0.8628(18) -0.0773(12) 0.61168(19) 0.027(2) Uani d . . 1
C C3 0.3514(19) -0.1154(13) 0.55689(19) 0.027(2) Uani d . . 1
C C4 0.7033(19) -0.0328(13) 0.58964(19) 0.026(2) Uani d . . 1
C C5 1.0626(18) 0.0479(13) 0.62429(19) 0.027(2) Uani d . . 1
H H5A 1.155925 0.118671 0.610457 0.033 Uiso calc U R 1
H H5B 1.204942 -0.022385 0.633643 0.033 Uiso calc U R 1
C C6 0.729(2) 0.1398(14) 0.57580(19) 0.032(2) Uani d . . 1
H H6 0.855825 0.226569 0.582036 0.038 Uiso calc U R 1
C C7 0.2256(19) 0.0931(14) 0.52217(19) 0.033(2) Uani d . . 1
H H7 0.247605 0.205114 0.513599 0.039 Uiso calc U R 1
C C8 0.9244(19) 0.1753(13) 0.6437(2) 0.031(2) Uani d . . 1
H H8A 0.770623 0.237446 0.634736 0.037 Uiso calc U R 1
H H8B 0.845904 0.105125 0.658387 0.037 Uiso calc U R 1
C C9 0.6301(19) -0.3605(14) 0.6140(2) 0.034(2) Uani d . . 1
H H9 0.609198 -0.47133 0.622939 0.041 Uiso calc U R 1
C C10 0.814(2) -0.2377(14) 0.6233(2) 0.033(2) Uani d . . 1
H H10 0.914093 -0.266269 0.638739 0.04 Uiso calc U R 1
C C11 0.511(2) -0.1536(13) 0.57897(19) 0.030(2) Uani d . . 1
C C12 0.577(2) 0.1755(14) 0.5548(2) 0.035(2) Uani d . . 1
H H12 0.600346 0.288485 0.546592 0.041 Uiso calc U R 1
C C13 0.381(2) 0.0550(13) 0.54388(19) 0.031(2) Uani d . . 1
C C14 0.156(2) -0.2360(13) 0.54643(19) 0.030(2) Uani d . . 1
C C15 -0.002(2) -0.1930(14) 0.5251(2) 0.035(2) Uani d . . 1
H H15 -0.137635 -0.274588 0.518924 0.042 Uiso calc U R 1
C C16 0.472(2) -0.3255(14) 0.5917(2) 0.033(2) Uani d . . 1
C C17 0.127(2) -0.4070(14) 0.5592(2) 0.036(2) Uani d . . 1
H H17 0.001999 -0.493164 0.552468 0.044 Uiso calc U R 1
C C18 0.276(2) -0.4445(15) 0.5805(2) 0.040(3) Uani d . . 1
H H18 0.248874 -0.557328 0.588739 0.048 Uiso calc U R 1
C C19 0.035(2) -0.0300(15) 0.5124(2) 0.042(3) Uani d . . 1
H H19 -0.068886 -0.002474 0.497095 0.05 Uiso calc U R 1
C C21 0.9864(18) 0.4443(12) 0.67334(17) 0.022(2) Uani d . . 1
C C22 1.045(2) 0.7132(12) 0.69982(18) 0.027(2) Uani d . . 1
H H22 0.856091 0.746944 0.693834 0.033 Uiso calc U R 1
C C23 1.231(2) 0.8751(13) 0.69814(19) 0.028(2) Uani d . . 1
C C24 1.0311(19) 0.6488(14) 0.72848(18) 0.031(2) Uani d . . 1
H H24A 0.960144 0.746314 0.739781 0.037 Uiso calc U R 1
H H24B 0.902931 0.54625 0.729829 0.037 Uiso calc U R 1
N N1 1.1515(14) 0.5695(10) 0.68284(14) 0.0243(18) Uani d . . 1
H H1 1.328027 0.566866 0.678927 0.029 Uiso calc U R 1
O O1 0.7415(12) 0.4362(8) 0.67913(12) 0.0293(17) Uani d . . 1
O O2 1.4319(13) 0.8850(8) 0.68479(13) 0.0302(17) Uani d . . 1
O O3 1.1373(14) 1.0067(9) 0.71347(14) 0.0392(19) Uani d . . 1
H H3 1.247757 1.093106 0.712982 0.059 Uiso calc U R 1
O O4 1.2967(13) 0.5967(10) 0.73723(13) 0.0350(18) Uani d . . 1
H H4 1.335014 0.651171 0.751202 0.052 Uiso calc U R 1
O O5 0.4868(14) 0.2759(9) 0.72050(12) 0.0321(17) Uiso d . . 1
H H1O 0.572559 0.295691 0.706695 0.048 Uiso d U R 1
H H2O 0.415838 0.372976 0.728698 0.048 Uiso d U R 1

loop_
_atom_site_aniso_label
_atom_site_aniso_U_11
_atom_site_aniso_U_22
_atom_site_aniso_U_33
_atom_site_aniso_U_12
_atom_site_aniso_U_13
_atom_site_aniso_U_23
C1 0.018(5) 0.019(5) 0.034(5) -0.002(4) -0.007(4) -0.003(4)
C2 0.021(5) 0.024(5) 0.036(5) 0.002(4) 0.004(4) -0.002(4)
C3 0.014(5) 0.030(5) 0.038(5) 0.000(4) 0.007(4) -0.001(4)
C4 0.015(5) 0.021(5) 0.041(5) 0.000(4) 0.004(4) -0.009(4)
C5 0.015(5) 0.026(5) 0.040(6) 0.001(4) 0.001(4) -0.009(4)
C6 0.029(6) 0.031(5) 0.036(5) -0.003(5) 0.005(4) -0.006(4)
C7 0.022(5) 0.033(6) 0.043(6) 0.006(4) 0.000(4) 0.001(5)
C8 0.027(6) 0.024(5) 0.040(6) -0.001(4) 0.001(4) -0.010(4)
C9 0.031(6) 0.025(5) 0.046(6) 0.000(5) 0.009(4) 0.001(5)
C10 0.036(6) 0.030(5) 0.034(6) 0.003(5) -0.006(5) -0.003(4)
C11 0.026(5) 0.024(5) 0.039(5) -0.002(4) 0.002(4) -0.010(4)
C12 0.032(6) 0.030(6) 0.042(6) -0.008(5) 0.008(4) -0.001(5)
C13 0.030(5) 0.024(5) 0.038(5) 0.000(4) 0.005(4) -0.010(4)
C14 0.020(5) 0.028(5) 0.041(6) 0.003(4) 0.010(4) -0.015(4)
C15 0.024(6) 0.036(6) 0.046(6) -0.010(5) 0.003(5) -0.015(4)
C16 0.024(5) 0.035(5) 0.040(5) -0.006(5) 0.011(4) -0.006(4)
C17 0.024(6) 0.034(6) 0.051(6) -0.007(5) 0.004(5) -0.008(5)
C18 0.034(6) 0.030(6) 0.058(7) -0.007(5) 0.006(5) -0.001(5)
C19 0.031(6) 0.045(6) 0.048(6) -0.005(5) 0.002(5) -0.006(5)
C21 0.015(4) 0.018(5) 0.034(5) 0.002(4) -0.006(4) 0.003(4)
C22 0.020(5) 0.013(4) 0.049(5) 0.007(4) 0.000(4) -0.008(4)
C23 0.028(5) 0.022(5) 0.036(5) 0.003(4) -0.004(4) 0.001(4)
C24 0.020(5) 0.028(6) 0.045(5) 0.003(5) 0.001(4) 0.004(4)
N1 0.008(3) 0.027(4) 0.038(4) 0.008(3) -0.003(3) -0.010(4)
O1 0.020(3) 0.018(4) 0.049(4) -0.003(3) -0.001(3) 0.001(3)
O2 0.023(4) 0.015(4) 0.052(4) 0.003(3) 0.003(3) 0.002(3)
O3 0.036(4) 0.022(4) 0.059(5) -0.010(3) 0.007(4) -0.012(4)
O4 0.024(4) 0.037(5) 0.044(4) -0.006(3) -0.005(3) -0.004(3)

loop_
_atom_type_symbol
_atom_type_description
_atom_type_scat_dispersion_real
_atom_type_scat_dispersion_imag
_atom_type_scat_source
C C 0.0033 0.0016 'International Tables Vol C Tables 4.2.6.8 and 6.1.1.4'
H H 0.0000 0.0000 'International Tables Vol C Tables 4.2.6.8 and 6.1.1.4'
N N 0.0061 0.0033 'International Tables Vol C Tables 4.2.6.8 and 6.1.1.4'
O O 0.0106 0.0060 'International Tables Vol C Tables 4.2.6.8 and 6.1.1.4'

loop_
_geom_angle_atom_site_label_1
_geom_angle_atom_site_label_2
_geom_angle_atom_site_label_3
_geom_angle
C8 C1 C21 113.8(8)
C8 C1 H1A 108.8
C21 C1 H1A 108.8
C8 C1 H1B 108.8
C21 C1 H1B 108.8
H1A C1 H1B 107.7
C10 C2 C4 117.4(9)
C10 C2 C5 118.8(9)
C4 C2 C5 123.6(9)
C11 C3 C14 123.1(9)
C11 C3 C13 119.7(9)
C14 C3 C13 117.3(9)
C2 C4 C11 121.4(9)
C2 C4 C6 122.9(9)
C11 C4 C6 115.7(9)
C2 C5 C8 112.6(7)
C2 C5 H5A 109.1
C8 C5 H5A 109.1
C2 C5 H5B 109.1
C8 C5 H5B 109.1
H5A C5 H5B 107.8
C12 C6 C4 121.0(10)
C12 C6 H6 119.5
C4 C6 H6 119.5
C13 C7 C19 121.1(10)
C13 C7 H7 119.5
C19 C7 H7 119.5
C1 C8 C5 112.6(8)
C1 C8 H8A 109.1
C5 C8 H8A 109.1
C1 C8 H8B 109.1
C5 C8 H8B 109.1
H8A C8 H8B 107.8
C10 C9 C16 120.9(10)
C10 C9 H9 119.6
C16 C9 H9 119.6
C2 C10 C9 124.1(10)
C2 C10 H10 118.0
C9 C10 H10 118.0
C3 C11 C4 123.2(9)
C3 C11 C16 118.0(9)
C4 C11 C16 118.8(9)
C6 C12 C13 124.0(10)
C6 C12 H12 118.0
C13 C12 H12 118.0
C7 C13 C12 123.6(10)
C7 C13 C3 119.9(9)
C12 C13 C3 116.5(9)
C15 C14 C3 121.7(10)
C15 C14 C17 120.9(10)
C3 C14 C17 117.4(9)
C14 C15 C19 120.1(10)
C14 C15 H15 119.9
C19 C15 H15 119.9
C9 C16 C18 125.2(10)
C9 C16 C11 117.3(9)
C18 C16 C11 117.5(9)
C18 C17 C14 120.2(10)
C18 C17 H17 119.9
C14 C17 H17 119.9
C17 C18 C16 123.8(10)
C17 C18 H18 118.1
C16 C18 H18 118.1
C15 C19 C7 119.9(11)
C15 C19 H19 120.1
C7 C19 H19 120.1
O1 C21 N1 122.3(9)
O1 C21 C1 122.3(9)
N1 C21 C1 115.5(8)
N1 C22 C23 110.0(7)
N1 C22 C24 110.2(8)
C23 C22 C24 109.3(8)
N1 C22 H22 109.1
C23 C22 H22 109.1
C24 C22 H22 109.1
O2 C23 O3 124.4(9)
O2 C23 C22 124.8(9)
O3 C23 C22 110.8(8)
O4 C24 C22 110.1(8)
O4 C24 H24A 109.6
C22 C24 H24A 109.6
O4 C24 H24B 109.6
C22 C24 H24B 109.6
H24A C24 H24B 108.2
C21 N1 C22 121.2(7)
C21 N1 H1 119.4
C22 N1 H1 119.4
C23 O3 H3 109.5
C24 O4 H4 109.5
H1O O5 H2O 116.0

loop_
_geom_bond_atom_site_label_1
_geom_bond_atom_site_label_2
_geom_bond_distance
C1 C8 1.503(12)
C1 C21 1.520(13)
C1 H1A 0.99
C1 H1B 0.99
C2 C10 1.357(13)
C2 C4 1.403(13)
C2 C5 1.493(12)
C3 C11 1.394(13)
C3 C14 1.414(13)
C3 C13 1.443(14)
C4 C11 1.408(13)
C4 C6 1.475(14)
C5 C8 1.527(13)
C5 H5A 0.99
C5 H5B 0.99
C6 C12 1.323(13)
C6 H6 0.95
C7 C13 1.368(13)
C7 C19 1.396(14)
C7 H7 0.95
C8 H8A 0.99
C8 H8B 0.99
C9 C10 1.363(14)
C9 C16 1.395(13)
C9 H9 0.95
C10 H10 0.95
C11 C16 1.451(14)
C12 C13 1.423(13)
C12 H12 0.95
C14 C15 1.367(14)
C14 C17 1.442(14)
C15 C19 1.392(14)
C15 H15 0.95
C16 C18 1.424(14)
C17 C18 1.331(14)
C17 H17 0.95
C18 H18 0.95
C19 H19 0.95
C21 O1 1.226(10)
C21 N1 1.324(11)
C22 N1 1.471(11)
C22 C23 1.511(13)
C22 C24 1.537(13)
C22 H22 1.0
C23 O2 1.192(11)
C23 O3 1.335(11)
C24 O4 1.419(11)
C24 H24A 0.99
C24 H24B 0.99
N1 H1 0.88
O3 H3 0.84
O4 H4 0.84
O5 H1O 0.8297
O5 H2O 0.9052
